data_1507787
loop_
_publ_author_name
'Corbella, M'
'Gomez, V'
'Garcia, B'
'Rodriguez, E'
'Albela, B'
'Maestro, M A'

_publ_section_title
;
 Synthesis, crystal structure and magnetic properties of new dinuclear
 Mn(III) compounds with 4-ClC6H4COO and 4-BrC6H4COO bridges
;
_journal_issue 1
_journal_name_full
;
Inorganica Chimica Acta
;
_journal_page_first 456
_journal_page_last 462
_journal_paper_doi 10.1016/j.ica.2011.07.016
_journal_volume 376
_journal_year 2011
_chemical_formula_moiety '[C34 H24 Br2 Mn2 N4 O5] 2(Cl O4), C2 H6 O, 0.33C2 H3 N'
_chemical_formula_sum 'C36.67 H31 Br2 Cl2 Mn2 N4.33 O14'
_chemical_formula_weight 1096.92
_space_group_IT_number 148
_symmetry_cell_setting trigonal
_symmetry_space_group_name_Hall '-R 3'
_symmetry_space_group_name_H-M 'R -3 :H'
_atom_sites_solution_hydrogens geom
_atom_sites_solution_primary direct
_atom_sites_solution_secondary difmap
_cell_angle_alpha 90.00
_cell_angle_beta 90.00
_cell_angle_gamma 120.00
_cell_formula_units_Z 18
_cell_length_a 25.4824(6)
_cell_length_b 25.4824(6)
_cell_length_c 35.0425(11)
_cell_measurement_reflns_used 17526
_cell_measurement_temperature 298(2)
_cell_measurement_theta_max 28.33
_cell_measurement_theta_min 1.50
_cell_volume 19706.4(9)
_computing_cell_refinement 'Bruker SAINT'
_computing_data_collection 'Bruker SMART'
_computing_data_reduction 'Bruker SAINT'
_computing_molecular_graphics 'Bruker SHELXTL'
_computing_publication_material 'Bruker SHELXTL'
_computing_structure_refinement 'SHELXL-97 (Sheldrick, 1997)'
_computing_structure_solution 'SHELXS-97 (Sheldrick, 1997)'
_diffrn_ambient_temperature 298(2)
_diffrn_measured_fraction_theta_full 0.998
_diffrn_measured_fraction_theta_max 0.998
_diffrn_measurement_device_type 'CCD area detector'
_diffrn_measurement_method 'phi and omega scans'
_diffrn_radiation_monochromator graphite
_diffrn_radiation_source 'fine-focus sealed tube'
_diffrn_radiation_type MoK\a
_diffrn_radiation_wavelength 0.71073
_diffrn_reflns_av_R_equivalents 0.0593
_diffrn_reflns_av_sigmaI/netI 0.0617
_diffrn_reflns_limit_h_max 33
_diffrn_reflns_limit_h_min -31
_diffrn_reflns_limit_k_max 33
_diffrn_reflns_limit_k_min -32
_diffrn_reflns_limit_l_max 46
_diffrn_reflns_limit_l_min -46
_diffrn_reflns_number 44470
_diffrn_reflns_theta_full 28.29
_diffrn_reflns_theta_max 28.29
_diffrn_reflns_theta_min 1.09
_diffrn_standards_decay_% -0.20
_exptl_absorpt_coefficient_mu 2.592
_exptl_absorpt_correction_T_max 0.6972
_exptl_absorpt_correction_T_min 0.3884
_exptl_absorpt_correction_type multi-scan
_exptl_absorpt_process_details Sadabs
_exptl_crystal_colour Black
_exptl_crystal_density_diffrn 1.664
_exptl_crystal_density_method 'not measured'
_exptl_crystal_description Block
_exptl_crystal_F_000 9852
_exptl_crystal_size_max 0.45
_exptl_crystal_size_mid 0.40
_exptl_crystal_size_min 0.15
_refine_diff_density_max 0.930
_refine_diff_density_min -0.882
_refine_diff_density_rms 0.076
_refine_ls_extinction_method none
_refine_ls_goodness_of_fit_ref 1.018
_refine_ls_hydrogen_treatment noref
_refine_ls_matrix_type full
_refine_ls_number_parameters 579
_refine_ls_number_reflns 10864
_refine_ls_number_restraints 0
_refine_ls_restrained_S_all 1.018
_refine_ls_R_factor_all 0.1455
_refine_ls_R_factor_gt 0.0677
_refine_ls_shift/su_max 0.001
_refine_ls_shift/su_mean 0.000
_refine_ls_structure_factor_coef Fsqd
_refine_ls_weighting_details 'calc w=1/[\s^2^(Fo^2^)+(0.0598P)^2^+116.7227P] where P=(Fo^2^+2Fc^2^)/3'
_refine_ls_weighting_scheme calc
_refine_ls_wR_factor_gt 0.1421
_refine_ls_wR_factor_ref 0.1807
_reflns_number_gt 5692
_reflns_number_total 10864
_reflns_threshold_expression >2sigma(I)
_cod_data_source_file c_3.cif
_cod_data_source_block Mn2-4BrCl
_cod_depositor_comments
;
The following automatic conversions were performed:

'_symmetry_cell_setting' value 'Trigonal' changed to 'trigonal'
according to the built-in table from CIF Core dictionary named
'cif_core.dic' version 2.4.1 from 2010-06-29.

Automatic conversion script
Id: cif_fix_values 1715 2011-07-08 13:25:40Z adriana 
;
_cod_original_cell_volume 19706.3(9)
_cod_original_sg_symbol_H-M 'R -3'
_cod_database_code 1507787

loop_
_symmetry_equiv_pos_as_xyz
'x, y, z'
'-y, x-y, z'
'-x+y, -x, z'
'x+2/3, y+1/3, z+1/3'
'-y+2/3, x-y+1/3, z+1/3'
'-x+y+2/3, -x+1/3, z+1/3'
'x+1/3, y+2/3, z+2/3'
'-y+1/3, x-y+2/3, z+2/3'
'-x+y+1/3, -x+2/3, z+2/3'
'-x, -y, -z'
'y, -x+y, -z'
'x-y, x, -z'
'-x+2/3, -y+1/3, -z+1/3'
'y+2/3, -x+y+1/3, -z+1/3'
'x-y+2/3, x+1/3, -z+1/3'
'-x+1/3, -y+2/3, -z+2/3'
'y+1/3, -x+y+2/3, -z+2/3'
'x-y+1/3, x+2/3, -z+2/3'

loop_
_atom_site_label
_atom_site_type_symbol
_atom_site_fract_x
_atom_site_fract_y
_atom_site_fract_z
_atom_site_U_iso_or_equiv
_atom_site_adp_type
_atom_site_occupancy
_atom_site_symmetry_multiplicity
_atom_site_calc_flag
_atom_site_refinement_flags
_atom_site_disorder_assembly
_atom_site_disorder_group
Mn1 Mn 0.28250(3) 0.91885(3) 0.06032(2) 0.0504(2) Uani 1 1 d . . .
Mn2 Mn 0.29371(3) 1.00491(3) 0.12774(2) 0.0485(2) Uani 1 1 d . . .
Br1 Br 0.29357(19) 0.7240(2) 0.27482(17) 0.0865(16) Uani 0.369(13) 1 d P A 1
Br1' Br 0.2833(3) 0.7077(4) 0.2571(3) 0.168(2) Uani 0.631(13) 1 d P A 2
Br2 Br -0.09077(4) 0.85415(5) 0.06439(3) 0.1199(4) Uani 1 1 d . . .
Cl1 Cl 0.13320(8) 1.18131(7) 0.23690(5) 0.0737(4) Uani 1 1 d . . .
Cl2 Cl 0.33423(7) 1.00563(7) -0.02472(5) 0.0733(4) Uani 1 1 d . . .
O1 O 0.31857(15) 0.99127(14) 0.08304(10) 0.0534(8) Uani 1 1 d . . .
O2 O 0.26663(17) 0.86772(16) 0.11176(11) 0.0651(10) Uani 1 1 d . . .
O3 O 0.29053(17) 0.93811(15) 0.15708(10) 0.0572(9) Uani 1 1 d . . .
O4 O 0.19928(15) 0.90322(16) 0.05954(10) 0.0586(9) Uani 1 1 d . . .
O5 O 0.20017(16) 0.95118(17) 0.11346(10) 0.0605(9) Uani 1 1 d . . .
O6 O 0.1167(4) 1.1457(4) 0.2046(2) 0.204(4) Uani 1 1 d . . .
O7 O 0.1947(3) 1.2020(3) 0.2430(2) 0.151(2) Uani 1 1 d . . .
O8 O 0.0969(3) 1.1499(3) 0.26725(16) 0.136(2) Uani 1 1 d . . .
O9 O 0.1252(4) 1.2299(3) 0.2283(3) 0.194(4) Uani 1 1 d . . .
O10 O 0.3282(11) 1.0012(9) -0.0613(4) 0.107(10) Uani 0.369(13) 1 d P A 1
O11 O 0.3137(8) 1.0509(6) -0.0119(5) 0.101(6) Uani 0.369(13) 1 d P A 1
O10' O 0.3689(7) 0.9793(6) -0.0436(5) 0.177(7) Uani 0.631(13) 1 d P A 2
O11' O 0.3160(8) 1.0292(9) -0.0517(7) 0.209(13) Uani 0.631(13) 1 d P A 2
O12 O 0.3844(3) 1.0390(3) -0.0027(2) 0.146(3) Uani 1 1 d . A .
O13 O 0.28836(18) 0.95428(19) -0.00507(12) 0.0824(12) Uani 1 1 d . A .
N1 N 0.36500(17) 0.92662(19) 0.04942(12) 0.0525(10) Uani 1 1 d . . .
N2 N 0.25746(18) 0.83909(18) 0.03133(11) 0.0508(10) Uani 1 1 d . . .
N3 N 0.29869(19) 1.08349(18) 0.10774(12) 0.0526(10) Uani 1 1 d . . .
N4 N 0.26189(19) 1.03112(18) 0.17407(12) 0.0516(10) Uani 1 1 d . . .
C1 C 0.4179(2) 0.9722(3) 0.06153(17) 0.0642(15) Uani 1 1 d . . .
H1A H 0.4182 1.0018 0.0772 0.077 Uiso 1 1 calc R . .
C2 C 0.4721(3) 0.9766(3) 0.0513(2) 0.0804(19) Uani 1 1 d . . .
H2A H 0.5084 1.0076 0.0611 0.097 Uiso 1 1 calc R . .
C3 C 0.4721(3) 0.9350(3) 0.0268(2) 0.086(2) Uani 1 1 d . . .
H3A H 0.5084 0.9383 0.0188 0.103 Uiso 1 1 calc R . .
C4 C 0.4176(3) 0.8880(3) 0.01392(19) 0.0744(17) Uani 1 1 d . . .
H4A H 0.4169 0.8594 -0.0029 0.089 Uiso 1 1 calc R . .
C5 C 0.3644(2) 0.8839(2) 0.02619(16) 0.0577(13) Uani 1 1 d . . .
C6 C 0.3035(2) 0.8334(2) 0.01711(14) 0.0517(12) Uani 1 1 d . . .
C7 C 0.2935(3) 0.7824(3) -0.00313(16) 0.0652(15) Uani 1 1 d . . .
H7A H 0.3260 0.7795 -0.0128 0.078 Uiso 1 1 calc R . .
C8 C 0.2352(3) 0.7365(3) -0.00873(18) 0.0756(17) Uani 1 1 d . . .
H8A H 0.2274 0.7020 -0.0223 0.091 Uiso 1 1 calc R . .
C9 C 0.1883(3) 0.7425(3) 0.00606(18) 0.0732(17) Uani 1 1 d . . .
H9A H 0.1485 0.7116 0.0028 0.088 Uiso 1 1 calc R . .
C10 C 0.2006(2) 0.7943(2) 0.02579(16) 0.0604(14) Uani 1 1 d . . .
H10A H 0.1687 0.7981 0.0354 0.073 Uiso 1 1 calc R . .
C11 C 0.2779(2) 0.8856(2) 0.14545(16) 0.0526(12) Uani 1 1 d . . .
C12 C 0.2779(2) 0.8442(2) 0.17518(17) 0.0582(14) Uani 1 1 d . A .
C13 C 0.2550(3) 0.7835(3) 0.1666(2) 0.088(2) Uani 1 1 d . . .
H13A H 0.2382 0.7684 0.1428 0.105 Uiso 1 1 calc R . .
C14 C 0.2574(4) 0.7451(3) 0.1946(4) 0.118(3) Uani 1 1 d . A .
H14A H 0.2412 0.7040 0.1897 0.141 Uiso 1 1 calc R . .
C15 C 0.2834(4) 0.7685(4) 0.2288(3) 0.102(3) Uani 1 1 d . . .
C16 C 0.3060(3) 0.8276(4) 0.2377(2) 0.098(2) Uani 1 1 d . A .
H16A H 0.3236 0.8426 0.2614 0.118 Uiso 1 1 calc R . .
C17 C 0.3024(3) 0.8652(3) 0.21071(18) 0.0729(16) Uani 1 1 d . . .
H17A H 0.3170 0.9057 0.2167 0.087 Uiso 1 1 calc R A .
C18 C 0.1745(2) 0.9199(2) 0.08517(16) 0.0505(12) Uani 1 1 d . . .
C19 C 0.1081(2) 0.8989(2) 0.07988(15) 0.0520(12) Uani 1 1 d . . .
C20 C 0.0785(3) 0.8737(3) 0.04673(18) 0.0770(18) Uani 1 1 d . . .
H20A H 0.0985 0.8665 0.0270 0.092 Uiso 1 1 calc R . .
C21 C 0.0182(3) 0.8586(4) 0.0420(2) 0.093(2) Uani 1 1 d . . .
H21A H -0.0023 0.8411 0.0194 0.112 Uiso 1 1 calc R . .
C22 C -0.0101(3) 0.8698(3) 0.0709(2) 0.0790(19) Uani 1 1 d . . .
C23 C 0.0179(3) 0.8931(3) 0.1051(2) 0.0784(18) Uani 1 1 d . . .
H23A H -0.0029 0.8991 0.1249 0.094 Uiso 1 1 calc R . .
C24 C 0.0775(3) 0.9077(3) 0.10973(17) 0.0643(14) Uani 1 1 d . . .
H24A H 0.0971 0.9235 0.1328 0.077 Uiso 1 1 calc R . .
C25 C 0.3197(3) 1.1078(3) 0.07333(18) 0.0719(16) Uani 1 1 d . . .
H25A H 0.3350 1.0898 0.0572 0.086 Uiso 1 1 calc R . .
C26 C 0.3191(3) 1.1589(3) 0.0613(2) 0.086(2) Uani 1 1 d . . .
H26A H 0.3329 1.1744 0.0370 0.104 Uiso 1 1 calc R . .
C27 C 0.2983(3) 1.1869(3) 0.0849(2) 0.086(2) Uani 1 1 d . . .
H27A H 0.2986 1.2220 0.0772 0.104 Uiso 1 1 calc R . .
C28 C 0.2768(3) 1.1624(3) 0.12064(19) 0.0728(17) Uani 1 1 d . . .
H28A H 0.2624 1.1808 0.1373 0.087 Uiso 1 1 calc R . .
C29 C 0.2769(2) 1.1100(2) 0.13136(15) 0.0533(12) Uani 1 1 d . . .
C30 C 0.2533(2) 1.0789(2) 0.16788(14) 0.0537(12) Uani 1 1 d . . .
C31 C 0.2239(3) 1.0952(3) 0.19415(18) 0.0781(18) Uani 1 1 d . . .
H31A H 0.2186 1.1281 0.1895 0.094 Uiso 1 1 calc R . .
C32 C 0.2028(3) 1.0628(4) 0.2271(2) 0.091(2) Uani 1 1 d . . .
H32A H 0.1818 1.0726 0.2447 0.109 Uiso 1 1 calc R . .
C33 C 0.2127(3) 1.0156(3) 0.23372(19) 0.086(2) Uani 1 1 d . . .
H33A H 0.2003 0.9943 0.2566 0.104 Uiso 1 1 calc R . .
C34 C 0.2410(3) 1.0000(3) 0.20655(17) 0.0680(15) Uani 1 1 d . . .
H34A H 0.2459 0.9667 0.2108 0.082 Uiso 1 1 calc R . .
O1S O 0.39061(16) 1.06189(17) 0.15088(11) 0.0663(10) Uani 1 1 d . . .
H1SA H 0.4174 1.0815 0.1353 0.099 Uiso 1 1 calc R . .
N1S N 0.0000 1.0000 0.3122(5) 0.125(5) Uani 1 3 d S . .
C1S C 0.4169(3) 1.0489(3) 0.1843(2) 0.0823(19) Uani 1 1 d . . .
H1SB H 0.3856 1.0289 0.2034 0.099 Uiso 1 1 calc R . .
H1SC H 0.4481 1.0869 0.1950 0.099 Uiso 1 1 calc R . .
C2S C 0.4438(3) 1.0099(3) 0.1753(2) 0.101(2) Uani 1 1 d . . .
H2SA H 0.4549 0.9982 0.1986 0.152 Uiso 1 1 calc R . .
H2SB H 0.4791 1.0321 0.1597 0.152 Uiso 1 1 calc R . .
H2SC H 0.4145 0.9743 0.1619 0.152 Uiso 1 1 calc R . .
C3S C 0.0000 1.0000 0.2806(6) 0.096(4) Uani 1 3 d S . .
C4S C 0.0000 1.0000 0.2382(5) 0.118(5) Uani 1 3 d S . .
H4SA H -0.0260 0.9595 0.2291 0.177 Uiso 0.33 1 d PR . .
H4SB H -0.0145 1.0260 0.2291 0.177 Uiso 0.33 1 d PR . .
H4SC H 0.0405 1.0145 0.2291 0.177 Uiso 0.33 1 d PR . .

loop_
_atom_site_aniso_label
_atom_site_aniso_U_11
_atom_site_aniso_U_22
_atom_site_aniso_U_33
_atom_site_aniso_U_23
_atom_site_aniso_U_13
_atom_site_aniso_U_12
Mn1 0.0420(4) 0.0512(4) 0.0601(5) -0.0134(4) 0.0004(3) 0.0248(4)
Mn2 0.0544(5) 0.0410(4) 0.0544(4) -0.0044(3) 0.0014(4) 0.0271(4)
Br1 0.099(3) 0.105(2) 0.093(3) 0.0502(19) 0.0439(16) 0.079(2)
Br1' 0.226(3) 0.195(3) 0.173(5) 0.118(3) 0.084(3) 0.174(3)
Br2 0.0645(5) 0.1630(9) 0.1515(8) 0.0213(7) 0.0038(5) 0.0713(5)
Cl1 0.0767(10) 0.0674(9) 0.0793(11) 0.0068(8) 0.0070(8) 0.0378(8)
Cl2 0.0622(9) 0.0618(9) 0.0706(10) 0.0004(7) -0.0068(8) 0.0121(7)
O1 0.053(2) 0.0448(18) 0.062(2) -0.0080(16) 0.0065(16) 0.0240(16)
O2 0.072(3) 0.048(2) 0.071(3) -0.0093(19) 0.001(2) 0.0269(19)
O3 0.075(2) 0.0434(19) 0.058(2) -0.0023(16) -0.0066(18) 0.0325(18)
O4 0.0419(19) 0.068(2) 0.070(2) -0.0168(19) 0.0006(17) 0.0301(18)
O5 0.049(2) 0.067(2) 0.062(2) -0.0126(19) 0.0022(18) 0.0270(19)
O6 0.214(9) 0.233(9) 0.120(5) -0.074(6) -0.007(5) 0.079(7)
O7 0.094(4) 0.164(6) 0.185(7) 0.031(5) -0.001(4) 0.057(4)
O8 0.125(5) 0.191(6) 0.088(4) 0.041(4) 0.031(3) 0.076(5)
O9 0.170(7) 0.121(6) 0.319(11) 0.053(6) 0.000(7) 0.093(5)
O10 0.130(19) 0.101(14) 0.026(6) 0.000(7) 0.011(8) 0.010(11)
O11 0.140(13) 0.064(8) 0.119(13) 0.013(8) 0.014(10) 0.066(9)
O10' 0.176(12) 0.191(13) 0.176(12) -0.023(10) 0.067(10) 0.100(11)
O11' 0.117(10) 0.20(2) 0.28(3) 0.16(2) -0.017(15) 0.060(13)
O12 0.086(4) 0.121(5) 0.154(5) 0.023(4) -0.025(4) -0.006(3)
O13 0.061(2) 0.079(3) 0.084(3) 0.013(2) -0.005(2) 0.017(2)
N1 0.041(2) 0.054(2) 0.064(3) -0.012(2) -0.0040(19) 0.025(2)
N2 0.049(2) 0.048(2) 0.054(2) -0.0055(19) -0.0009(19) 0.023(2)
N3 0.059(3) 0.047(2) 0.057(3) 0.000(2) 0.002(2) 0.030(2)
N4 0.056(3) 0.045(2) 0.054(3) -0.006(2) -0.001(2) 0.026(2)
C1 0.049(3) 0.059(3) 0.082(4) -0.011(3) -0.003(3) 0.025(3)
C2 0.043(3) 0.071(4) 0.117(6) -0.006(4) -0.006(3) 0.020(3)
C3 0.057(4) 0.086(5) 0.122(6) -0.002(4) 0.015(4) 0.040(4)
C4 0.069(4) 0.072(4) 0.094(5) -0.009(3) 0.011(3) 0.044(3)
C5 0.055(3) 0.060(3) 0.066(3) -0.006(3) 0.005(3) 0.035(3)
C6 0.051(3) 0.054(3) 0.054(3) -0.009(2) 0.000(2) 0.029(3)
C7 0.076(4) 0.067(4) 0.065(4) -0.016(3) -0.008(3) 0.046(3)
C8 0.095(5) 0.065(4) 0.074(4) -0.022(3) -0.019(4) 0.045(4)
C9 0.067(4) 0.056(3) 0.083(4) -0.011(3) -0.020(3) 0.020(3)
C10 0.051(3) 0.055(3) 0.069(4) -0.004(3) -0.003(3) 0.022(3)
C11 0.045(3) 0.045(3) 0.065(3) -0.005(3) 0.001(2) 0.021(2)
C12 0.049(3) 0.039(3) 0.083(4) 0.003(3) 0.003(3) 0.020(2)
C13 0.082(5) 0.049(4) 0.132(6) -0.003(4) 0.001(4) 0.032(3)
C14 0.107(7) 0.052(4) 0.200(11) 0.030(6) 0.044(7) 0.044(5)
C15 0.090(6) 0.088(6) 0.151(8) 0.059(6) 0.042(5) 0.062(5)
C16 0.097(5) 0.101(6) 0.105(6) 0.036(5) 0.005(4) 0.056(5)
C17 0.078(4) 0.063(4) 0.080(4) 0.013(3) 0.000(3) 0.037(3)
C18 0.044(3) 0.048(3) 0.063(3) 0.006(3) 0.006(2) 0.026(2)
C19 0.048(3) 0.056(3) 0.057(3) 0.004(2) 0.004(2) 0.031(2)
C20 0.058(4) 0.109(5) 0.070(4) -0.015(4) 0.002(3) 0.046(4)
C21 0.060(4) 0.144(7) 0.080(5) -0.018(4) -0.010(3) 0.054(4)
C22 0.054(4) 0.094(5) 0.100(5) 0.016(4) 0.007(4) 0.045(4)
C23 0.066(4) 0.093(5) 0.089(5) 0.003(4) 0.017(4) 0.050(4)
C24 0.058(3) 0.071(4) 0.068(4) 0.000(3) 0.007(3) 0.035(3)
C25 0.088(4) 0.061(4) 0.072(4) 0.007(3) 0.020(3) 0.041(3)
C26 0.111(6) 0.075(4) 0.082(5) 0.025(4) 0.025(4) 0.053(4)
C27 0.113(6) 0.069(4) 0.094(5) 0.022(4) 0.017(4) 0.058(4)
C28 0.094(5) 0.058(4) 0.081(4) -0.008(3) -0.002(4) 0.050(3)
C29 0.054(3) 0.049(3) 0.063(3) -0.010(2) -0.007(2) 0.031(3)
C30 0.060(3) 0.054(3) 0.052(3) -0.009(2) -0.004(2) 0.032(3)
C31 0.106(5) 0.086(4) 0.069(4) -0.008(3) 0.010(4) 0.067(4)
C32 0.105(5) 0.117(6) 0.069(4) -0.004(4) 0.021(4) 0.069(5)
C33 0.110(6) 0.090(5) 0.065(4) 0.003(4) 0.018(4) 0.055(5)
C34 0.088(4) 0.055(3) 0.065(4) 0.000(3) 0.006(3) 0.038(3)
O1S 0.056(2) 0.060(2) 0.080(3) -0.0056(19) -0.0070(19) 0.0273(19)
N1S 0.115(7) 0.115(7) 0.146(12) 0.000 0.000 0.058(4)
C1S 0.083(4) 0.069(4) 0.101(5) -0.021(4) -0.026(4) 0.042(4)
C2S 0.092(5) 0.088(5) 0.143(7) 0.007(5) -0.011(5) 0.059(5)
C3S 0.072(6) 0.072(6) 0.146(14) 0.000 0.000 0.036(3)
C4S 0.094(7) 0.094(7) 0.166(16) 0.000 0.000 0.047(3)

loop_
_atom_type_symbol
_atom_type_description
_atom_type_scat_dispersion_real
_atom_type_scat_dispersion_imag
_atom_type_scat_source
C C 0.0033 0.0016 'International Tables Vol C Tables 4.2.6.8 and 6.1.1.4'
H H 0.0000 0.0000 'International Tables Vol C Tables 4.2.6.8 and 6.1.1.4'
N N 0.0061 0.0033 'International Tables Vol C Tables 4.2.6.8 and 6.1.1.4'
O O 0.0106 0.0060 'International Tables Vol C Tables 4.2.6.8 and 6.1.1.4'
Cl Cl 0.1484 0.1585 'International Tables Vol C Tables 4.2.6.8 and 6.1.1.4'
Mn Mn 0.3368 0.7283 'International Tables Vol C Tables 4.2.6.8 and 6.1.1.4'
Br Br -0.2901 2.4595 'International Tables Vol C Tables 4.2.6.8 and 6.1.1.4'

loop_
_geom_angle_atom_site_label_1
_geom_angle_atom_site_label_2
_geom_angle_atom_site_label_3
_geom_angle
O1 Mn1 O4 99.34(15)
O1 Mn1 N1 90.58(16)
O4 Mn1 N1 167.30(16)
O1 Mn1 N2 169.01(16)
O4 Mn1 N2 91.30(15)
N1 Mn1 N2 78.50(16)
O1 Mn1 O2 95.54(15)
O4 Mn1 O2 91.85(16)
N1 Mn1 O2 95.07(16)
N2 Mn1 O2 86.79(15)
O1 Mn1 O13 97.56(16)
O4 Mn1 O13 85.50(15)
N1 Mn1 O13 85.36(16)
N2 Mn1 O13 80.44(16)
O2 Mn1 O13 166.88(15)
O1 Mn1 Mn2 28.60(11)
O4 Mn1 Mn2 82.14(10)
N1 Mn1 Mn2 110.04(12)
N2 Mn1 Mn2 158.86(12)
O2 Mn1 Mn2 73.43(10)
O13 Mn1 Mn2 118.76(11)
O1 Mn2 O3 98.98(15)
O1 Mn2 N3 92.02(16)
O3 Mn2 N3 168.09(16)
O1 Mn2 N4 169.88(16)
O3 Mn2 N4 90.92(16)
N3 Mn2 N4 78.30(17)
O1 Mn2 O5 93.47(15)
O3 Mn2 O5 91.03(15)
N3 Mn2 O5 92.86(16)
N4 Mn2 O5 84.18(15)
O1 Mn2 O1S 93.37(15)
O3 Mn2 O1S 85.88(15)
N3 Mn2 O1S 88.93(15)
N4 Mn2 O1S 89.42(15)
O5 Mn2 O1S 172.86(14)
O1 Mn2 Mn1 28.56(10)
O3 Mn2 Mn1 80.67(10)
N3 Mn2 Mn1 111.24(12)
N4 Mn2 Mn1 154.55(12)
O5 Mn2 Mn1 72.09(10)
O1S Mn2 Mn1 113.64(10)
O8 Cl1 O6 110.9(5)
O8 Cl1 O9 109.4(5)
O6 Cl1 O9 106.2(6)
O8 Cl1 O7 113.7(4)
O6 Cl1 O7 106.8(5)
O9 Cl1 O7 109.5(5)
O10 Cl2 O11' 43.5(11)
O10 Cl2 O12 130.5(10)
O11' Cl2 O12 123.5(10)
O10 Cl2 O13 113.2(9)
O11' Cl2 O13 116.8(8)
O12 Cl2 O13 112.4(3)
O10 Cl2 O10' 66.1(11)
O11' Cl2 O10' 107.9(12)
O12 Cl2 O10' 87.2(8)
O13 Cl2 O10' 101.4(6)
O10 Cl2 O11 106.4(12)
O11' Cl2 O11 62.9(11)
O12 Cl2 O11 86.1(7)
O13 Cl2 O11 96.7(6)
O10' Cl2 O11 161.9(8)
Mn1 O1 Mn2 122.84(19)
C11 O2 Mn1 129.5(3)
C11 O3 Mn2 128.6(3)
C18 O4 Mn1 125.8(3)
C18 O5 Mn2 131.6(3)
Cl2 O13 Mn1 131.7(2)
C1 N1 C5 119.5(4)
C1 N1 Mn1 124.5(3)
C5 N1 Mn1 115.9(3)
C10 N2 C6 118.9(4)
C10 N2 Mn1 125.6(4)
C6 N2 Mn1 115.5(3)
C25 N3 C29 119.2(5)
C25 N3 Mn2 124.9(4)
C29 N3 Mn2 115.9(3)
C34 N4 C30 118.3(4)
C34 N4 Mn2 125.5(4)
C30 N4 Mn2 115.4(3)
N1 C1 C2 121.6(5)
C3 C2 C1 119.3(6)
C2 C3 C4 119.4(6)
C5 C4 C3 119.3(6)
N1 C5 C4 120.8(5)
N1 C5 C6 114.6(4)
C4 C5 C6 124.5(5)
N2 C6 C7 121.9(5)
N2 C6 C5 114.8(4)
C7 C6 C5 123.3(5)
C8 C7 C6 119.0(5)
C7 C8 C9 118.9(5)
C8 C9 C10 119.9(6)
N2 C10 C9 121.4(5)
O2 C11 O3 125.3(5)
O2 C11 C12 119.1(5)
O3 C11 C12 115.6(5)
C17 C12 C13 119.1(6)
C17 C12 C11 121.4(5)
C13 C12 C11 119.5(6)
C12 C13 C14 119.0(8)
C15 C14 C13 119.3(7)
C16 C15 C14 122.5(8)
C16 C15 Br1' 129.4(9)
C14 C15 Br1' 108.1(8)
C16 C15 Br1 109.4(8)
C14 C15 Br1 128.1(7)
Br1' C15 Br1 20.2(3)
C15 C16 C17 118.4(8)
C12 C17 C16 121.7(7)
O5 C18 O4 125.9(5)
O5 C18 C19 117.7(4)
O4 C18 C19 116.4(5)
C20 C19 C24 119.6(5)
C20 C19 C18 122.2(5)
C24 C19 C18 118.1(5)
C19 C20 C21 120.6(6)
C22 C21 C20 118.7(6)
C21 C22 C23 122.1(6)
C21 C22 Br2 119.9(6)
C23 C22 Br2 118.0(5)
C22 C23 C24 119.0(6)
C23 C24 C19 119.9(6)
N3 C25 C26 121.6(6)
C27 C26 C25 120.1(6)
C26 C27 C28 118.8(6)
C27 C28 C29 119.3(6)
N3 C29 C28 120.9(5)
N3 C29 C30 115.0(4)
C28 C29 C30 124.0(5)
N4 C30 C31 121.3(5)
N4 C30 C29 114.8(4)
C31 C30 C29 123.9(5)
C32 C31 C30 119.6(6)
C31 C32 C33 119.1(6)
C32 C33 C34 119.6(6)
N4 C34 C33 122.1(6)
C1S O1S Mn2 127.4(4)
O1S C1S C2S 113.3(6)
N1S C3S C4S 180.000(9)

loop_
_geom_bond_atom_site_label_1
_geom_bond_atom_site_label_2
_geom_bond_distance
Mn1 O1 1.786(3)
Mn1 O4 1.952(3)
Mn1 N1 2.047(4)
Mn1 N2 2.067(4)
Mn1 O2 2.141(4)
Mn1 O13 2.440(4)
Mn1 Mn2 3.1378(10)
Mn2 O1 1.788(3)
Mn2 O3 1.955(3)
Mn2 N3 2.065(4)
Mn2 N4 2.069(4)
Mn2 O5 2.132(4)
Mn2 O1S 2.297(4)
Br1 C15 2.061(10)
Br1' C15 1.839(8)
Br2 C22 1.903(6)
Cl1 O8 1.374(5)
Cl1 O6 1.378(7)
Cl1 O9 1.384(6)
Cl1 O7 1.397(6)
Cl2 O10 1.290(13)
Cl2 O11' 1.323(13)
Cl2 O12 1.367(6)
Cl2 O13 1.422(4)
Cl2 O10' 1.504(12)
Cl2 O11 1.552(13)
O2 C11 1.246(6)
O3 C11 1.276(6)
O4 C18 1.285(6)
O5 C18 1.234(6)
N1 C1 1.335(6)
N1 C5 1.353(6)
N2 C10 1.336(6)
N2 C6 1.348(6)
N3 C25 1.339(7)
N3 C29 1.352(6)
N4 C34 1.336(7)
N4 C30 1.357(6)
C1 C2 1.376(8)
C2 C3 1.364(9)
C3 C4 1.380(9)
C4 C5 1.375(7)
C5 C6 1.473(7)
C6 C7 1.386(7)
C7 C8 1.370(8)
C8 C9 1.378(9)
C9 C10 1.380(8)
C11 C12 1.483(7)
C12 C17 1.376(8)
C12 C13 1.385(8)
C13 C14 1.410(11)
C14 C15 1.354(12)
C15 C16 1.352(12)
C16 C17 1.380(8)
C18 C19 1.510(7)
C19 C20 1.359(8)
C19 C24 1.390(7)
C20 C21 1.395(8)
C21 C22 1.353(9)
C22 C23 1.368(9)
C23 C24 1.380(8)
C25 C26 1.376(8)
C26 C27 1.360(9)
C27 C28 1.385(9)
C28 C29 1.386(7)
C29 C30 1.467(7)
C30 C31 1.376(7)
C31 C32 1.363(9)
C32 C33 1.366(9)
C33 C34 1.368(8)
O1S C1S 1.464(7)
N1S C3S 1.107(19)
C1S C2S 1.497(9)
C3S C4S 1.48(2)

loop_
_geom_hbond_atom_site_label_D
_geom_hbond_atom_site_label_H
_geom_hbond_atom_site_label_A
_geom_hbond_distance_DH
_geom_hbond_distance_HA
_geom_hbond_distance_DA
_geom_hbond_angle_DHA
_geom_hbond_site_symmetry_A
O1S H1SA O7 0.82 2.07 2.875(8) 169.1 13_575
O1S H1SA Cl1 0.82 2.92 3.716(4) 164.7 13_575

loop_
_geom_torsion_atom_site_label_1
_geom_torsion_atom_site_label_2
_geom_torsion_atom_site_label_3
_geom_torsion_atom_site_label_4
_geom_torsion
O4 Mn1 Mn2 O1 -126.6(3)
N1 Mn1 Mn2 O1 49.7(3)
N2 Mn1 Mn2 O1 160.5(4)
O2 Mn1 Mn2 O1 139.1(3)
O13 Mn1 Mn2 O1 -46.1(3)
O1 Mn1 Mn2 O3 -129.2(3)
O4 Mn1 Mn2 O3 104.19(16)
N1 Mn1 Mn2 O3 -79.52(17)
N2 Mn1 Mn2 O3 31.3(3)
O2 Mn1 Mn2 O3 9.88(16)
O13 Mn1 Mn2 O3 -175.38(16)
O1 Mn1 Mn2 N3 50.6(3)
O4 Mn1 Mn2 N3 -75.98(17)
N1 Mn1 Mn2 N3 100.30(18)
N2 Mn1 Mn2 N3 -148.9(3)
O2 Mn1 Mn2 N3 -170.29(17)
O13 Mn1 Mn2 N3 4.45(17)
O1 Mn1 Mn2 N4 158.7(4)
O4 Mn1 Mn2 N4 32.1(3)
N1 Mn1 Mn2 N4 -151.6(3)
N2 Mn1 Mn2 N4 -40.8(4)
O2 Mn1 Mn2 N4 -62.2(3)
O13 Mn1 Mn2 N4 112.5(3)
O1 Mn1 Mn2 O5 136.6(3)
O4 Mn1 Mn2 O5 10.05(16)
N1 Mn1 Mn2 O5 -173.67(17)
N2 Mn1 Mn2 O5 -62.9(3)
O2 Mn1 Mn2 O5 -84.26(15)
O13 Mn1 Mn2 O5 90.48(16)
O1 Mn1 Mn2 O1S -47.9(3)
O4 Mn1 Mn2 O1S -174.51(16)
N1 Mn1 Mn2 O1S 1.77(17)
N2 Mn1 Mn2 O1S 112.6(3)
O2 Mn1 Mn2 O1S 91.18(16)
O13 Mn1 Mn2 O1S -94.08(16)
O4 Mn1 O1 Mn2 53.7(3)
N1 Mn1 O1 Mn2 -134.2(2)
N2 Mn1 O1 Mn2 -140.9(8)
O2 Mn1 O1 Mn2 -39.1(2)
O13 Mn1 O1 Mn2 140.4(2)
O3 Mn2 O1 Mn1 50.7(2)
N3 Mn2 O1 Mn1 -133.9(2)
N4 Mn2 O1 Mn1 -117.1(9)
O5 Mn2 O1 Mn1 -40.9(2)
O1S Mn2 O1 Mn1 137.1(2)
O1 Mn1 O2 C11 2.5(5)
O4 Mn1 O2 C11 -97.0(4)
N1 Mn1 O2 C11 93.6(5)
N2 Mn1 O2 C11 171.8(5)
O13 Mn1 O2 C11 -175.1(6)
Mn2 Mn1 O2 C11 -15.8(4)
O1 Mn2 O3 C11 -32.4(4)
N3 Mn2 O3 C11 170.4(7)
N4 Mn2 O3 C11 145.5(4)
O5 Mn2 O3 C11 61.3(4)
O1S Mn2 O3 C11 -125.1(4)
Mn1 Mn2 O3 C11 -10.3(4)
O1 Mn1 O4 C18 -33.9(4)
N1 Mn1 O4 C18 -174.9(7)
N2 Mn1 O4 C18 148.8(4)
O2 Mn1 O4 C18 62.0(4)
O13 Mn1 O4 C18 -130.9(4)
Mn2 Mn1 O4 C18 -11.0(4)
O1 Mn2 O5 C18 3.7(5)
O3 Mn2 O5 C18 -95.3(5)
N3 Mn2 O5 C18 95.9(5)
N4 Mn2 O5 C18 173.8(5)
O1S Mn2 O5 C18 -159.7(10)
Mn1 Mn2 O5 C18 -15.5(4)
O10 Cl2 O13 Mn1 163.2(15)
O11' Cl2 O13 Mn1 -148.7(15)
O12 Cl2 O13 Mn1 2.7(6)
O10' Cl2 O13 Mn1 94.4(8)
O11 Cl2 O13 Mn1 -85.8(8)
O1 Mn1 O13 Cl2 37.9(4)
O4 Mn1 O13 Cl2 136.8(4)
N1 Mn1 O13 Cl2 -52.1(4)
N2 Mn1 O13 Cl2 -131.2(4)
O2 Mn1 O13 Cl2 -144.5(5)
Mn2 Mn1 O13 Cl2 58.3(4)
O1 Mn1 N1 C1 4.7(5)
O4 Mn1 N1 C1 146.3(7)
N2 Mn1 N1 C1 -176.6(5)
O2 Mn1 N1 C1 -90.9(5)
O13 Mn1 N1 C1 102.2(5)
Mn2 Mn1 N1 C1 -16.7(5)
O1 Mn1 N1 C5 -170.8(4)
O4 Mn1 N1 C5 -29.2(10)
N2 Mn1 N1 C5 7.9(4)
O2 Mn1 N1 C5 93.6(4)
O13 Mn1 N1 C5 -73.3(4)
Mn2 Mn1 N1 C5 167.8(3)
O1 Mn1 N2 C10 -179(33)
O4 Mn1 N2 C10 -13.1(4)
N1 Mn1 N2 C10 174.5(5)
O2 Mn1 N2 C10 78.7(4)
O13 Mn1 N2 C10 -98.3(4)
Mn2 Mn1 N2 C10 58.2(6)
O1 Mn1 N2 C6 1.2(11)
O4 Mn1 N2 C6 166.8(4)
N1 Mn1 N2 C6 -5.6(4)
O2 Mn1 N2 C6 -101.5(4)
O13 Mn1 N2 C6 81.5(4)
Mn2 Mn1 N2 C6 -122.0(4)
O1 Mn2 N3 C25 -4.6(5)
O3 Mn2 N3 C25 152.9(7)
N4 Mn2 N3 C25 178.4(5)
O5 Mn2 N3 C25 -98.2(5)
O1S Mn2 N3 C25 88.7(5)
Mn1 Mn2 N3 C25 -26.3(5)
O1 Mn2 N3 C29 173.0(4)
O3 Mn2 N3 C29 -29.5(10)
N4 Mn2 N3 C29 -4.0(4)
O5 Mn2 N3 C29 79.5(4)
O1S Mn2 N3 C29 -93.6(4)
Mn1 Mn2 N3 C29 151.4(3)
O1 Mn2 N4 C34 159.4(8)
O3 Mn2 N4 C34 -8.6(5)
N3 Mn2 N4 C34 176.5(5)
O5 Mn2 N4 C34 82.4(5)
O1S Mn2 N4 C34 -94.5(5)
Mn1 Mn2 N4 C34 61.3(6)
O1 Mn2 N4 C30 -10.0(11)
O3 Mn2 N4 C30 -177.9(4)
N3 Mn2 N4 C30 7.2(4)
O5 Mn2 N4 C30 -87.0(4)
O1S Mn2 N4 C30 96.2(4)
Mn1 Mn2 N4 C30 -108.0(4)
C5 N1 C1 C2 -0.8(9)
Mn1 N1 C1 C2 -176.1(5)
N1 C1 C2 C3 3.2(10)
C1 C2 C3 C4 -2.6(11)
C2 C3 C4 C5 -0.3(11)
C1 N1 C5 C4 -2.2(8)
Mn1 N1 C5 C4 173.5(5)
C1 N1 C5 C6 175.5(5)
Mn1 N1 C5 C6 -8.8(6)
C3 C4 C5 N1 2.7(9)
C3 C4 C5 C6 -174.7(6)
C10 N2 C6 C7 0.2(8)
Mn1 N2 C6 C7 -179.7(4)
C10 N2 C6 C5 -177.4(5)
Mn1 N2 C6 C5 2.7(6)
N1 C5 C6 N2 3.9(7)
C4 C5 C6 N2 -178.5(5)
N1 C5 C6 C7 -173.6(5)
C4 C5 C6 C7 4.0(9)
N2 C6 C7 C8 -0.2(9)
C5 C6 C7 C8 177.1(5)
C6 C7 C8 C9 -0.2(9)
C7 C8 C9 C10 0.6(9)
C6 N2 C10 C9 0.3(8)
Mn1 N2 C10 C9 -179.9(4)
C8 C9 C10 N2 -0.7(9)
Mn1 O2 C11 O3 15.0(8)
Mn1 O2 C11 C12 -163.9(3)
Mn2 O3 C11 O2 2.4(8)
Mn2 O3 C11 C12 -178.6(3)
O2 C11 C12 C17 165.7(5)
O3 C11 C12 C17 -13.4(7)
O2 C11 C12 C13 -11.7(8)
O3 C11 C12 C13 169.3(5)
C17 C12 C13 C14 0.1(9)
C11 C12 C13 C14 177.6(6)
C12 C13 C14 C15 -1.7(12)
C13 C14 C15 C16 1.7(13)
C13 C14 C15 Br1' -176.5(6)
C13 C14 C15 Br1 -179.9(5)
C14 C15 C16 C17 -0.1(12)
Br1' C15 C16 C17 177.7(6)
Br1 C15 C16 C17 -178.7(5)
C13 C12 C17 C16 1.5(9)
C11 C12 C17 C16 -175.9(6)
C15 C16 C17 C12 -1.6(11)
Mn2 O5 C18 O4 13.8(8)
Mn2 O5 C18 C19 -166.3(3)
Mn1 O4 C18 O5 4.0(7)
Mn1 O4 C18 C19 -175.8(3)
O5 C18 C19 C20 168.1(5)
O4 C18 C19 C20 -12.0(8)
O5 C18 C19 C24 -9.8(7)
O4 C18 C19 C24 170.1(5)
C24 C19 C20 C21 2.2(10)
C18 C19 C20 C21 -175.7(6)
C19 C20 C21 C22 0.4(11)
C20 C21 C22 C23 -2.7(12)
C20 C21 C22 Br2 176.3(6)
C21 C22 C23 C24 2.3(11)
Br2 C22 C23 C24 -176.7(5)
C22 C23 C24 C19 0.3(9)
C20 C19 C24 C23 -2.5(9)
C18 C19 C24 C23 175.4(5)
C29 N3 C25 C26 -0.5(9)
Mn2 N3 C25 C26 177.1(5)
N3 C25 C26 C27 1.7(11)
C25 C26 C27 C28 -1.3(12)
C26 C27 C28 C29 -0.1(11)
C25 N3 C29 C28 -1.0(8)
Mn2 N3 C29 C28 -178.7(4)
C25 N3 C29 C30 178.2(5)
Mn2 N3 C29 C30 0.5(6)
C27 C28 C29 N3 1.3(9)
C27 C28 C29 C30 -177.9(6)
C34 N4 C30 C31 -0.1(8)
Mn2 N4 C30 C31 170.1(5)
C34 N4 C30 C29 -179.2(5)
Mn2 N4 C30 C29 -9.1(6)
N3 C29 C30 N4 5.7(7)
C28 C29 C30 N4 -175.1(5)
N3 C29 C30 C31 -173.4(5)
C28 C29 C30 C31 5.7(9)
N4 C30 C31 C32 -0.2(10)
C29 C30 C31 C32 178.9(6)
C30 C31 C32 C33 1.8(11)
C31 C32 C33 C34 -3.2(12)
C30 N4 C34 C33 -1.4(9)
Mn2 N4 C34 C33 -170.4(5)
C32 C33 C34 N4 3.0(11)
O1 Mn2 O1S C1S -118.1(4)
O3 Mn2 O1S C1S -19.4(4)
N3 Mn2 O1S C1S 149.9(4)
N4 Mn2 O1S C1S 71.6(4)
O5 Mn2 O1S C1S 45.2(13)
Mn1 Mn2 O1S C1S -97.3(4)
Mn2 O1S C1S C2S 87.7(7)
